data_2222652
loop_
_publ_author_name
'Ding, Wei-Min'
'Jing, Li-Jia'
'Yu, Tao'
'Wang, Yang'
'Yan, Xiu-Feng'

_publ_section_title
;
 3,28-Diacetoxy-29-bromobetulin
;
_journal_coeditor_code CV2584
_journal_issue 8
_journal_name_full 'Acta Crystallographica Section E'
_journal_page_first o1982
_journal_paper_doi 10.1107/S1600536809027640
_journal_volume 65
_journal_year 2009
_chemical_formula_iupac 'C34 H53 Br O4'
_chemical_formula_moiety 'C34 H53 Br O4'
_chemical_formula_sum 'C34 H53 Br O4'
_chemical_formula_weight 605.67
_chemical_name_systematic
;
3,28-Diacetoxy-29-bromobetulin
;
_space_group_IT_number 19
_symmetry_cell_setting orthorhombic
_symmetry_space_group_name_Hall 'P 2ac 2ab'
_symmetry_space_group_name_H-M 'P 21 21 21'
_atom_sites_solution_hydrogens geom
_atom_sites_solution_primary direct
_atom_sites_solution_secondary difmap
_audit_creation_method SHELXL-97
_cell_angle_alpha 90.00
_cell_angle_beta 90.00
_cell_angle_gamma 90.00
_cell_formula_units_Z 4
_cell_length_a 7.152(3)
_cell_length_b 14.946(7)
_cell_length_c 29.837(12)
_cell_measurement_reflns_used 15343
_cell_measurement_temperature 291(2)
_cell_measurement_theta_max 27.43
_cell_measurement_theta_min 3.05
_cell_volume 3189(2)
_computing_cell_refinement 'RAPID-AUTO (Rigaku, 1998)'
_computing_data_collection 'RAPID-AUTO (Rigaku, 1998)'
_computing_data_reduction 'CrystalStructure (Rigaku/MSC, 2002)'
_computing_molecular_graphics 'SHELXTL (Sheldrick, 2008)'
_computing_publication_material 'SHELXL97 (Sheldrick, 2008)'
_computing_structure_refinement 'SHELXL97 (Sheldrick, 2008)'
_computing_structure_solution 'SHELXS97 (Sheldrick, 2008)'
_diffrn_ambient_temperature 291(2)
_diffrn_measured_fraction_theta_full 0.993
_diffrn_measured_fraction_theta_max 0.993
_diffrn_measurement_device_type 'Rigaku R-AXIS RAPID'
_diffrn_measurement_method \w
_diffrn_radiation_monochromator graphite
_diffrn_radiation_source 'fine-focus sealed tube'
_diffrn_radiation_type MoK\a
_diffrn_radiation_wavelength 0.71073
_diffrn_reflns_av_R_equivalents 0.1021
_diffrn_reflns_av_sigmaI/netI 0.1181
_diffrn_reflns_limit_h_max 8
_diffrn_reflns_limit_h_min -8
_diffrn_reflns_limit_k_max 17
_diffrn_reflns_limit_k_min -17
_diffrn_reflns_limit_l_max 35
_diffrn_reflns_limit_l_min -35
_diffrn_reflns_number 23319
_diffrn_reflns_theta_full 25.00
_diffrn_reflns_theta_max 25.00
_diffrn_reflns_theta_min 3.05
_diffrn_standards_decay_% 0
_diffrn_standards_interval_count 0
_diffrn_standards_interval_time 0
_diffrn_standards_number 0
_exptl_absorpt_coefficient_mu 1.324
_exptl_absorpt_correction_T_max 0.6415
_exptl_absorpt_correction_T_min 0.6222
_exptl_absorpt_correction_type multi-scan
_exptl_absorpt_process_details '(ABSCOR; Higashi, 1995)'
_exptl_crystal_colour colourless
_exptl_crystal_density_diffrn 1.261
_exptl_crystal_density_method 'not measured'
_exptl_crystal_description block
_exptl_crystal_F_000 1296
_exptl_crystal_size_max 0.40
_exptl_crystal_size_mid 0.38
_exptl_crystal_size_min 0.37
_refine_diff_density_max 0.446
_refine_diff_density_min -0.584
_refine_ls_abs_structure_details 'Flack (1983), 2346 Friedel pairs'
_refine_ls_abs_structure_Flack 0.024(12)
_refine_ls_extinction_method none
_refine_ls_goodness_of_fit_ref 0.944
_refine_ls_hydrogen_treatment constr
_refine_ls_matrix_type full
_refine_ls_number_parameters 358
_refine_ls_number_reflns 5578
_refine_ls_number_restraints 18
_refine_ls_restrained_S_all 0.959
_refine_ls_R_factor_all 0.0927
_refine_ls_R_factor_gt 0.0568
_refine_ls_shift/su_max 0.000
_refine_ls_shift/su_mean 0.000
_refine_ls_structure_factor_coef Fsqd
_refine_ls_weighting_details 'calc w=1/[\s^2^(Fo^2^)+(0.066P)^2^] where P=(Fo^2^+2Fc^2^)/3'
_refine_ls_weighting_scheme calc
_refine_ls_wR_factor_gt 0.1290
_refine_ls_wR_factor_ref 0.1447
_reflns_number_gt 3534
_reflns_number_total 5578
_reflns_threshold_expression I>2\s(I)
_cod_data_source_file cv2584.cif
_cod_data_source_block I
_cod_depositor_comments
;
The following automatic conversions were performed:
'_symmetry_cell_setting' value 'Orthorhombic' changed to 'orthorhombic'
according to '/home/saulius/struct/CIF-dictionaries/cif_core.dic'
dictionary named 'cif_core.dic' version 2.4.1 from 2010-06-29.

Automatic conversion script
Id: cif_fix_enum 1527 2010-12-29 10:47:43Z saulius 

The following automatic conversions were performed:

'_symmetry_cell_setting' value 'Orthorhombic' changed to
'orthorhombic' according to
/home/saulius/struct/CIF-dictionaries/cif_core.dic dictionary named
'cif_core.dic' version 2.4.1 from 2010-06-29.

Automatic conversion script
Id: cif_fix_values 1715 2011-07-08 13:25:40Z adriana 
;
_cod_database_code 2222652
_cod_database_fobs_code 2222652

loop_
_symmetry_equiv_pos_as_xyz
'x, y, z'
'-x+1/2, -y, z+1/2'
'-x, y+1/2, -z+1/2'
'x+1/2, -y+1/2, -z'

loop_
_atom_site_type_symbol
_atom_site_label
_atom_site_fract_x
_atom_site_fract_y
_atom_site_fract_z
_atom_site_U_iso_or_equiv
_atom_site_adp_type
_atom_site_calc_flag
_atom_site_refinement_flags
_atom_site_occupancy
_atom_site_disorder_assembly
_atom_site_disorder_group
Br Br1 1.44746(8) -0.01367(6) 0.18762(2) 0.1130(4) Uani d U 1 . .
C C1 1.0979(5) 0.4597(3) 0.38899(13) 0.0394(10) Uani d . 1 . .
H H1A 1.2251 0.4468 0.3798 0.047 Uiso calc R 1 . .
H H1B 1.0239 0.4685 0.3621 0.047 Uiso calc R 1 . .
C C2 1.0967(5) 0.5466(3) 0.41652(14) 0.0419(10) Uani d . 1 . .
H H2A 1.1780 0.5401 0.4423 0.050 Uiso calc R 1 . .
H H2B 1.1437 0.5955 0.3984 0.050 Uiso calc R 1 . .
C C3 0.9011(6) 0.5672(3) 0.43183(13) 0.0384(10) Uani d . 1 . .
H H3 0.8215 0.5744 0.4053 0.046 Uiso calc R 1 . .
C C4 0.8156(5) 0.4940(3) 0.46193(12) 0.0366(9) Uani d . 1 . .
C C5 0.8272(5) 0.4054(3) 0.43421(12) 0.0311(9) Uani d . 1 . .
H H5 0.7495 0.4169 0.4078 0.037 Uiso calc R 1 . .
C C6 0.7341(6) 0.3239(3) 0.45702(14) 0.0430(11) Uani d . 1 . .
H H6A 0.8162 0.3006 0.4801 0.052 Uiso calc R 1 . .
H H6B 0.6182 0.3424 0.4712 0.052 Uiso calc R 1 . .
C C7 0.6935(5) 0.2506(3) 0.42254(13) 0.0380(10) Uani d . 1 . .
H H7A 0.6044 0.2733 0.4008 0.046 Uiso calc R 1 . .
H H7B 0.6360 0.2002 0.4377 0.046 Uiso calc R 1 . .
C C8 0.8677(5) 0.2177(3) 0.39760(12) 0.0308(9) Uani d . 1 . .
C C9 0.9820(4) 0.3005(3) 0.37983(11) 0.0294(8) Uani d . 1 . .
H H9 0.9009 0.3276 0.3571 0.035 Uiso calc R 1 . .
C C10 1.0203(4) 0.3785(3) 0.41474(11) 0.0281(8) Uani d . 1 . .
C C11 1.1536(5) 0.2692(3) 0.35383(13) 0.0379(10) Uani d . 1 . .
H H11A 1.2395 0.2404 0.3744 0.045 Uiso calc R 1 . .
H H11B 1.2164 0.3211 0.3413 0.045 Uiso calc R 1 . .
C C12 1.1069(5) 0.2039(3) 0.31566(13) 0.0367(9) Uani d . 1 . .
H H12A 1.0373 0.2354 0.2926 0.044 Uiso calc R 1 . .
H H12B 1.2223 0.1825 0.3024 0.044 Uiso calc R 1 . .
C C13 0.9924(5) 0.1240(3) 0.33177(12) 0.0310(9) Uani d . 1 . .
H H13 1.0681 0.0934 0.3544 0.037 Uiso calc R 1 . .
C C14 0.8095(5) 0.1562(3) 0.35600(12) 0.0324(9) Uani d . 1 . .
C C15 0.6922(6) 0.0744(3) 0.37207(14) 0.0445(11) Uani d . 1 . .
H H15A 0.7519 0.0492 0.3984 0.053 Uiso calc R 1 . .
H H15B 0.5695 0.0955 0.3810 0.053 Uiso calc R 1 . .
C C16 0.6672(6) -0.0005(3) 0.33708(15) 0.0503(11) Uani d . 1 . .
H H16A 0.6061 -0.0512 0.3511 0.060 Uiso calc R 1 . .
H H16B 0.5865 0.0208 0.3132 0.060 Uiso calc R 1 . .
C C17 0.8514(6) -0.0310(3) 0.31707(13) 0.0423(10) Uani d . 1 . .
C C18 0.9435(5) 0.0536(3) 0.29593(12) 0.0341(9) Uani d . 1 . .
H H18 0.8472 0.0810 0.2770 0.041 Uiso calc R 1 . .
C C19 1.0936(5) 0.0189(3) 0.26382(12) 0.0395(9) Uani d . 1 . .
H H19 1.2080 0.0073 0.2809 0.047 Uiso calc R 1 . .
C C20 1.1404(6) 0.0818(3) 0.22529(15) 0.0500(12) Uani d . 1 . .
C C21 1.0121(7) -0.0725(3) 0.24745(15) 0.0582(13) Uani d . 1 . .
H H21A 0.9779 -0.0688 0.2160 0.070 Uiso calc R 1 . .
H H21B 1.1044 -0.1195 0.2509 0.070 Uiso calc R 1 . .
C C22 0.8384(7) -0.0930(3) 0.27615(16) 0.0549(12) Uani d . 1 . .
H H22A 0.7249 -0.0811 0.2594 0.066 Uiso calc R 1 . .
H H22B 0.8381 -0.1552 0.2854 0.066 Uiso calc R 1 . .
C C23 0.6078(6) 0.5185(3) 0.46879(16) 0.0609(14) Uani d . 1 . .
H H23A 0.5525 0.4779 0.4899 0.091 Uiso calc R 1 . .
H H23B 0.5431 0.5144 0.4407 0.091 Uiso calc R 1 . .
H H23C 0.5987 0.5785 0.4801 0.091 Uiso calc R 1 . .
C C24 0.9094(6) 0.4905(3) 0.50812(12) 0.0520(11) Uani d . 1 . .
H H24A 1.0428 0.4891 0.5045 0.078 Uiso calc R 1 . .
H H24B 0.8693 0.4377 0.5237 0.078 Uiso calc R 1 . .
H H24C 0.8749 0.5426 0.5251 0.078 Uiso calc R 1 . .
C C25 1.1663(5) 0.3518(3) 0.45069(14) 0.0448(11) Uani d . 1 . .
H H25A 1.2627 0.3163 0.4371 0.067 Uiso calc R 1 . .
H H25B 1.1063 0.3177 0.4739 0.067 Uiso calc R 1 . .
H H25C 1.2205 0.4048 0.4634 0.067 Uiso calc R 1 . .
C C26 0.9830(6) 0.1609(3) 0.43158(12) 0.0464(11) Uani d . 1 . .
H H26A 0.9780 0.1885 0.4606 0.070 Uiso calc R 1 . .
H H26B 1.1106 0.1575 0.4218 0.070 Uiso calc R 1 . .
H H26C 0.9314 0.1017 0.4333 0.070 Uiso calc R 1 . .
C C27 0.6862(5) 0.2109(3) 0.32242(13) 0.0416(10) Uani d . 1 . .
H H27A 0.6494 0.1730 0.2980 0.062 Uiso calc R 1 . .
H H27B 0.7568 0.2606 0.3111 0.062 Uiso calc R 1 . .
H H27C 0.5768 0.2325 0.3376 0.062 Uiso calc R 1 . .
C C28 0.9630(7) -0.0780(3) 0.35488(15) 0.0532(12) Uani d . 1 . .
H H28A 1.0021 -0.0341 0.3769 0.064 Uiso calc R 1 . .
H H28B 0.8833 -0.1213 0.3698 0.064 Uiso calc R 1 . .
C C29 1.3386(8) 0.0938(4) 0.21333(19) 0.0841(19) Uani d . 1 . .
H H29A 1.4084 0.1103 0.2399 0.101 Uiso calc R 1 . .
H H29B 1.3494 0.1424 0.1919 0.101 Uiso calc R 1 . .
C C30 1.0135(8) 0.1247(4) 0.20139(15) 0.0696(16) Uani d . 1 . .
H H30A 1.0504 0.1613 0.1778 0.084 Uiso calc R 1 . .
H H30B 0.8873 0.1184 0.2082 0.084 Uiso calc R 1 . .
C C31 1.2306(8) -0.1665(4) 0.3652(2) 0.0732(16) Uani d . 1 . .
C C32 1.3789(7) -0.2221(4) 0.3428(2) 0.094(2) Uani d . 1 . .
H H32A 1.4944 -0.2161 0.3589 0.141 Uiso calc R 1 . .
H H32B 1.3957 -0.2019 0.3126 0.141 Uiso calc R 1 . .
H H32C 1.3411 -0.2837 0.3427 0.141 Uiso calc R 1 . .
C C33 0.8263(7) 0.7245(3) 0.43739(18) 0.0534(12) Uani d . 1 . .
C C34 0.8185(9) 0.8011(3) 0.46859(19) 0.0819(18) Uani d . 1 . .
H H34A 0.9413 0.8261 0.4719 0.123 Uiso d R 1 . .
H H34B 0.7738 0.7812 0.4972 0.123 Uiso d R 1 . .
H H34C 0.7354 0.8458 0.4569 0.123 Uiso d R 1 . .
O O1 1.1239(5) -0.1224(2) 0.33705(11) 0.0625(9) Uani d . 1 . .
O O2 1.2042(7) -0.1640(4) 0.40533(18) 0.1280(19) Uani d U 1 . .
O O3 0.8996(4) 0.65128(19) 0.45704(10) 0.0473(7) Uani d . 1 . .
O O4 0.7726(6) 0.7259(2) 0.39882(13) 0.0783(11) Uani d U 1 . .

loop_
_atom_site_aniso_label
_atom_site_aniso_U_11
_atom_site_aniso_U_22
_atom_site_aniso_U_33
_atom_site_aniso_U_12
_atom_site_aniso_U_13
_atom_site_aniso_U_23
Br1 0.0718(4) 0.1855(9) 0.0816(4) 0.0435(5) 0.0114(3) -0.0252(5)
C1 0.039(2) 0.044(3) 0.035(2) -0.0083(19) 0.0101(17) -0.0059(19)
C2 0.047(2) 0.037(3) 0.042(2) -0.010(2) 0.0035(19) -0.0031(19)
C3 0.050(2) 0.032(2) 0.033(2) 0.0026(19) -0.0026(18) -0.0114(18)
C4 0.0410(19) 0.038(2) 0.0307(19) 0.001(2) 0.0084(16) -0.0040(19)
C5 0.0329(19) 0.032(2) 0.029(2) -0.0004(17) 0.0074(16) 0.0006(17)
C6 0.046(2) 0.042(3) 0.041(2) -0.008(2) 0.0186(19) -0.001(2)
C7 0.044(2) 0.033(2) 0.038(2) -0.0085(19) 0.0154(18) 0.0018(19)
C8 0.0327(18) 0.031(2) 0.0285(19) -0.0018(17) 0.0032(16) 0.0014(17)
C9 0.0260(17) 0.036(2) 0.0257(18) 0.0005(16) 0.0028(14) 0.0018(16)
C10 0.0263(18) 0.033(2) 0.0250(18) -0.0032(16) -0.0006(15) 0.0006(17)
C11 0.0321(19) 0.038(2) 0.044(2) -0.0041(19) 0.0077(17) -0.0048(19)
C12 0.0346(19) 0.034(2) 0.041(2) -0.0028(17) 0.0098(18) -0.0103(19)
C13 0.0304(18) 0.031(2) 0.032(2) 0.0034(16) -0.0028(15) 0.0021(17)
C14 0.0334(18) 0.031(2) 0.032(2) -0.0026(18) 0.0030(16) -0.0023(17)
C15 0.046(2) 0.039(3) 0.048(3) -0.005(2) 0.013(2) -0.006(2)
C16 0.056(2) 0.037(3) 0.058(3) -0.016(2) 0.008(2) -0.008(2)
C17 0.055(2) 0.031(2) 0.041(2) -0.002(2) 0.0046(19) -0.004(2)
C18 0.0378(18) 0.034(2) 0.0303(18) 0.0008(18) -0.0003(16) -0.0001(17)
C19 0.050(2) 0.037(2) 0.0312(19) 0.004(2) 0.0009(16) -0.0066(18)
C20 0.060(3) 0.049(3) 0.041(2) -0.003(2) 0.010(2) -0.012(2)
C21 0.083(3) 0.045(3) 0.047(3) -0.004(3) 0.009(2) -0.012(2)
C22 0.069(3) 0.038(3) 0.058(3) -0.007(2) 0.001(2) -0.007(2)
C23 0.049(2) 0.052(3) 0.082(3) -0.001(2) 0.024(2) -0.021(3)
C24 0.078(3) 0.049(3) 0.029(2) -0.007(3) 0.0065(19) -0.004(2)
C25 0.042(2) 0.047(3) 0.045(2) 0.006(2) -0.0109(19) -0.005(2)
C26 0.066(3) 0.041(3) 0.033(2) 0.001(2) -0.008(2) 0.007(2)
C27 0.0335(19) 0.051(3) 0.041(2) 0.0097(19) -0.0099(17) -0.004(2)
C28 0.072(3) 0.036(3) 0.052(3) 0.003(3) 0.003(2) 0.007(2)
C29 0.075(3) 0.115(5) 0.062(3) -0.033(4) 0.011(3) -0.009(4)
C30 0.089(4) 0.078(4) 0.041(3) 0.016(3) 0.004(3) 0.008(3)
C31 0.066(3) 0.074(4) 0.079(4) -0.009(3) -0.014(3) 0.001(4)
C32 0.065(3) 0.064(4) 0.153(6) 0.014(3) -0.022(4) -0.005(4)
C33 0.056(3) 0.040(3) 0.064(3) -0.004(2) 0.006(2) -0.006(3)
C34 0.107(4) 0.046(3) 0.093(4) -0.001(3) 0.018(4) -0.025(3)
O1 0.078(2) 0.054(2) 0.055(2) 0.0185(19) -0.0040(17) 0.0052(17)
O2 0.109(3) 0.179(5) 0.097(3) 0.039(3) -0.026(3) 0.022(3)
O3 0.0630(18) 0.0353(18) 0.0435(16) 0.0022(15) -0.0035(14) -0.0104(14)
O4 0.108(3) 0.049(2) 0.078(3) 0.013(2) -0.027(2) 0.005(2)

loop_
_atom_type_symbol
_atom_type_description
_atom_type_scat_dispersion_real
_atom_type_scat_dispersion_imag
_atom_type_scat_source
C C 0.0033 0.0016 'International Tables Vol C Tables 4.2.6.8 and 6.1.1.4'
H H 0.0000 0.0000 'International Tables Vol C Tables 4.2.6.8 and 6.1.1.4'
O O 0.0106 0.0060 'International Tables Vol C Tables 4.2.6.8 and 6.1.1.4'
Br Br -0.2901 2.4595 'International Tables Vol C Tables 4.2.6.8 and 6.1.1.4'

loop_
_geom_angle_atom_site_label_1
_geom_angle_atom_site_label_2
_geom_angle_atom_site_label_3
_geom_angle_site_symmetry_1
_geom_angle_site_symmetry_3
_geom_angle
_geom_angle_publ_flag
C2 C1 C10 . . 113.4(3) ?
C2 C1 H1A . . 108.9 ?
C10 C1 H1A . . 108.9 ?
C2 C1 H1B . . 108.9 ?
C10 C1 H1B . . 108.9 ?
H1A C1 H1B . . 107.7 ?
C3 C2 C1 . . 109.9(3) ?
C3 C2 H2A . . 109.7 ?
C1 C2 H2A . . 109.7 ?
C3 C2 H2B . . 109.7 ?
C1 C2 H2B . . 109.7 ?
H2A C2 H2B . . 108.2 ?
O3 C3 C2 . . 109.8(3) ?
O3 C3 C4 . . 107.9(3) ?
C2 C3 C4 . . 113.6(3) ?
O3 C3 H3 . . 108.5 ?
C2 C3 H3 . . 108.5 ?
C4 C3 H3 . . 108.5 ?
C24 C4 C3 . . 112.0(3) ?
C24 C4 C23 . . 108.1(3) ?
C3 C4 C23 . . 106.9(3) ?
C24 C4 C5 . . 115.1(3) ?
C3 C4 C5 . . 105.8(3) ?
C23 C4 C5 . . 108.8(3) ?
C6 C5 C10 . . 110.1(3) ?
C6 C5 C4 . . 114.3(3) ?
C10 C5 C4 . . 117.7(3) ?
C6 C5 H5 . . 104.4 ?
C10 C5 H5 . . 104.4 ?
C4 C5 H5 . . 104.4 ?
C7 C6 C5 . . 110.5(3) ?
C7 C6 H6A . . 109.6 ?
C5 C6 H6A . . 109.6 ?
C7 C6 H6B . . 109.6 ?
C5 C6 H6B . . 109.6 ?
H6A C6 H6B . . 108.1 ?
C6 C7 C8 . . 113.7(3) ?
C6 C7 H7A . . 108.8 ?
C8 C7 H7A . . 108.8 ?
C6 C7 H7B . . 108.8 ?
C8 C7 H7B . . 108.8 ?
H7A C7 H7B . . 107.7 ?
C7 C8 C26 . . 106.8(3) ?
C7 C8 C9 . . 109.5(3) ?
C26 C8 C9 . . 111.9(3) ?
C7 C8 C14 . . 110.5(3) ?
C26 C8 C14 . . 109.2(3) ?
C9 C8 C14 . . 109.0(3) ?
C11 C9 C8 . . 110.4(3) ?
C11 C9 C10 . . 114.8(3) ?
C8 C9 C10 . . 116.5(3) ?
C11 C9 H9 . . 104.5 ?
C8 C9 H9 . . 104.5 ?
C10 C9 H9 . . 104.5 ?
C1 C10 C25 . . 107.8(3) ?
C1 C10 C5 . . 107.7(3) ?
C25 C10 C5 . . 114.1(3) ?
C1 C10 C9 . . 108.3(3) ?
C25 C10 C9 . . 112.4(3) ?
C5 C10 C9 . . 106.4(3) ?
C9 C11 C12 . . 113.4(3) ?
C9 C11 H11A . . 108.9 ?
C12 C11 H11A . . 108.9 ?
C9 C11 H11B . . 108.9 ?
C12 C11 H11B . . 108.9 ?
H11A C11 H11B . . 107.7 ?
C13 C12 C11 . . 112.4(3) ?
C13 C12 H12A . . 109.1 ?
C11 C12 H12A . . 109.1 ?
C13 C12 H12B . . 109.1 ?
C11 C12 H12B . . 109.1 ?
H12A C12 H12B . . 107.9 ?
C12 C13 C18 . . 116.0(3) ?
C12 C13 C14 . . 110.6(3) ?
C18 C13 C14 . . 109.9(3) ?
C12 C13 H13 . . 106.6 ?
C18 C13 H13 . . 106.6 ?
C14 C13 H13 . . 106.6 ?
C15 C14 C27 . . 107.6(3) ?
C15 C14 C13 . . 110.5(3) ?
C27 C14 C13 . . 109.6(3) ?
C15 C14 C8 . . 110.6(3) ?
C27 C14 C8 . . 110.1(3) ?
C13 C14 C8 . . 108.5(3) ?
C16 C15 C14 . . 115.1(3) ?
C16 C15 H15A . . 108.5 ?
C14 C15 H15A . . 108.5 ?
C16 C15 H15B . . 108.5 ?
C14 C15 H15B . . 108.5 ?
H15A C15 H15B . . 107.5 ?
C17 C16 C15 . . 112.6(3) ?
C17 C16 H16A . . 109.1 ?
C15 C16 H16A . . 109.1 ?
C17 C16 H16B . . 109.1 ?
C15 C16 H16B . . 109.1 ?
H16A C16 H16B . . 107.8 ?
C16 C17 C22 . . 116.2(3) ?
C16 C17 C28 . . 107.3(4) ?
C22 C17 C28 . . 109.6(4) ?
C16 C17 C18 . . 106.4(3) ?
C22 C17 C18 . . 101.1(3) ?
C28 C17 C18 . . 116.4(3) ?
C19 C18 C13 . . 120.5(3) ?
C19 C18 C17 . . 106.0(3) ?
C13 C18 C17 . . 111.6(3) ?
C19 C18 H18 . . 105.9 ?
C13 C18 H18 . . 105.9 ?
C17 C18 H18 . . 105.9 ?
C20 C19 C18 . . 114.7(3) ?
C20 C19 C21 . . 112.7(3) ?
C18 C19 C21 . . 103.3(3) ?
C20 C19 H19 . . 108.6 ?
C18 C19 H19 . . 108.6 ?
C21 C19 H19 . . 108.6 ?
C30 C20 C29 . . 118.1(5) ?
C30 C20 C19 . . 123.9(4) ?
C29 C20 C19 . . 118.0(5) ?
C22 C21 C19 . . 107.5(4) ?
C22 C21 H21A . . 110.2 ?
C19 C21 H21A . . 110.2 ?
C22 C21 H21B . . 110.2 ?
C19 C21 H21B . . 110.2 ?
H21A C21 H21B . . 108.5 ?
C17 C22 C21 . . 105.9(4) ?
C17 C22 H22A . . 110.6 ?
C21 C22 H22A . . 110.6 ?
C17 C22 H22B . . 110.6 ?
C21 C22 H22B . . 110.6 ?
H22A C22 H22B . . 108.7 ?
C4 C23 H23A . . 109.5 ?
C4 C23 H23B . . 109.5 ?
H23A C23 H23B . . 109.5 ?
C4 C23 H23C . . 109.5 ?
H23A C23 H23C . . 109.5 ?
H23B C23 H23C . . 109.5 ?
C4 C24 H24A . . 109.5 ?
C4 C24 H24B . . 109.5 ?
H24A C24 H24B . . 109.5 ?
C4 C24 H24C . . 109.5 ?
H24A C24 H24C . . 109.5 ?
H24B C24 H24C . . 109.5 ?
C10 C25 H25A . . 109.5 ?
C10 C25 H25B . . 109.5 ?
H25A C25 H25B . . 109.5 ?
C10 C25 H25C . . 109.5 ?
H25A C25 H25C . . 109.5 ?
H25B C25 H25C . . 109.5 ?
C8 C26 H26A . . 109.5 ?
C8 C26 H26B . . 109.5 ?
H26A C26 H26B . . 109.5 ?
C8 C26 H26C . . 109.5 ?
H26A C26 H26C . . 109.5 ?
H26B C26 H26C . . 109.5 ?
C14 C27 H27A . . 109.5 ?
C14 C27 H27B . . 109.5 ?
H27A C27 H27B . . 109.5 ?
C14 C27 H27C . . 109.5 ?
H27A C27 H27C . . 109.5 ?
H27B C27 H27C . . 109.5 ?
O1 C28 C17 . . 110.7(3) ?
O1 C28 H28A . . 109.5 ?
C17 C28 H28A . . 109.5 ?
O1 C28 H28B . . 109.5 ?
C17 C28 H28B . . 109.5 ?
H28A C28 H28B . . 108.1 ?
C20 C29 Br1 . . 112.4(4) ?
C20 C29 H29A . . 109.1 ?
Br1 C29 H29A . . 109.1 ?
C20 C29 H29B . . 109.1 ?
Br1 C29 H29B . . 109.1 ?
H29A C29 H29B . . 107.9 ?
C20 C30 H30A . . 120.0 ?
C20 C30 H30B . . 120.0 ?
H30A C30 H30B . . 120.0 ?
O2 C31 O1 . . 121.8(6) ?
O2 C31 C32 . . 124.4(6) ?
O1 C31 C32 . . 113.7(6) ?
C31 C32 H32A . . 109.5 ?
C31 C32 H32B . . 109.5 ?
H32A C32 H32B . . 109.5 ?
C31 C32 H32C . . 109.5 ?
H32A C32 H32C . . 109.5 ?
H32B C32 H32C . . 109.5 ?
O4 C33 O3 . . 123.4(4) ?
O4 C33 C34 . . 124.9(5) ?
O3 C33 C34 . . 111.7(5) ?
C33 C34 H34A . . 109.5 ?
C33 C34 H34B . . 109.5 ?
H34A C34 H34B . . 109.5 ?
C33 C34 H34C . . 109.5 ?
H34A C34 H34C . . 109.5 ?
H34B C34 H34C . . 109.5 ?
C31 O1 C28 . . 117.5(4) ?
C33 O3 C3 . . 118.4(3) ?

loop_
_geom_bond_atom_site_label_1
_geom_bond_atom_site_label_2
_geom_bond_site_symmetry_2
_geom_bond_distance
_geom_bond_publ_flag
Br1 C29 . 1.943(6) ?
C1 C2 . 1.537(5) ?
C1 C10 . 1.539(5) ?
C1 H1A . 0.9700 ?
C1 H1B . 0.9700 ?
C2 C3 . 1.504(6) ?
C2 H2A . 0.9700 ?
C2 H2B . 0.9700 ?
C3 O3 . 1.464(5) ?
C3 C4 . 1.542(6) ?
C3 H3 . 0.9800 ?
C4 C24 . 1.534(5) ?
C4 C23 . 1.544(5) ?
C4 C5 . 1.563(5) ?
C5 C6 . 1.546(5) ?
C5 C10 . 1.551(5) ?
C5 H5 . 0.9800 ?
C6 C7 . 1.531(6) ?
C6 H6A . 0.9700 ?
C6 H6B . 0.9700 ?
C7 C8 . 1.532(5) ?
C7 H7A . 0.9700 ?
C7 H7B . 0.9700 ?
C8 C26 . 1.559(5) ?
C8 C9 . 1.574(5) ?
C8 C14 . 1.600(5) ?
C9 C11 . 1.525(5) ?
C9 C10 . 1.588(5) ?
C9 H9 . 0.9800 ?
C10 C25 . 1.550(5) ?
C11 C12 . 1.537(5) ?
C11 H11A . 0.9700 ?
C11 H11B . 0.9700 ?
C12 C13 . 1.526(5) ?
C12 H12A . 0.9700 ?
C12 H12B . 0.9700 ?
C13 C18 . 1.540(5) ?
C13 C14 . 1.570(5) ?
C13 H13 . 0.9800 ?
C14 C15 . 1.558(5) ?
C14 C27 . 1.565(5) ?
C15 C16 . 1.541(5) ?
C15 H15A . 0.9700 ?
C15 H15B . 0.9700 ?
C16 C17 . 1.516(6) ?
C16 H16A . 0.9700 ?
C16 H16B . 0.9700 ?
C17 C22 . 1.536(6) ?
C17 C28 . 1.550(6) ?
C17 C18 . 1.559(5) ?
C18 C19 . 1.530(5) ?
C18 H18 . 0.9800 ?
C19 C20 . 1.522(6) ?
C19 C21 . 1.563(6) ?
C19 H19 . 0.9800 ?
C20 C30 . 1.320(6) ?
C20 C29 . 1.473(7) ?
C21 C22 . 1.540(7) ?
C21 H21A . 0.9700 ?
C21 H21B . 0.9700 ?
C22 H22A . 0.9700 ?
C22 H22B . 0.9700 ?
C23 H23A . 0.9600 ?
C23 H23B . 0.9600 ?
C23 H23C . 0.9600 ?
C24 H24A . 0.9600 ?
C24 H24B . 0.9600 ?
C24 H24C . 0.9600 ?
C25 H25A . 0.9600 ?
C25 H25B . 0.9600 ?
C25 H25C . 0.9600 ?
C26 H26A . 0.9600 ?
C26 H26B . 0.9600 ?
C26 H26C . 0.9600 ?
C27 H27A . 0.9600 ?
C27 H27B . 0.9600 ?
C27 H27C . 0.9600 ?
C28 O1 . 1.431(5) ?
C28 H28A . 0.9700 ?
C28 H28B . 0.9700 ?
C29 H29A . 0.9700 ?
C29 H29B . 0.9700 ?
C30 H30A . 0.9300 ?
C30 H30B . 0.9300 ?
C31 O2 . 1.211(7) ?
C31 O1 . 1.313(6) ?
C31 C32 . 1.504(8) ?
C32 H32A . 0.9600 ?
C32 H32B . 0.9600 ?
C32 H32C . 0.9600 ?
C33 O4 . 1.213(6) ?
C33 O3 . 1.348(6) ?
C33 C34 . 1.477(7) ?
C34 H34A . 0.9600 ?
C34 H34B . 0.9600 ?
C34 H34C . 0.9600 ?

loop_
_geom_hbond_atom_site_label_D
_geom_hbond_atom_site_label_H
_geom_hbond_atom_site_label_A
_geom_hbond_site_symmetry_A
_geom_hbond_distance_DH
_geom_hbond_distance_HA
_geom_hbond_distance_DA
_geom_hbond_angle_DHA
C32 H32A O4 1_645 0.96 2.48 3.365(7) 154.2
C28 H28B O4 1_545 0.97 2.57 3.487(6) 158.3

loop_
_cod_related_entry_id
_cod_related_entry_database
_cod_related_entry_code
1 ChemSpider 8945289
